data_2017502
loop_
_publ_author_name
'Zhou, Su-Ping'
'Wu, Xu-Xian'
'Zu, Chao'
'Chen, Zi-Lu'
'Liang, Fu-Pei'

_publ_section_title
;
 Poly[\m~8~-4,4'-bipyridine-2,2',6,6'-tetracarboxylato-dilead(II)]
;
_journal_coeditor_code EG3035
_journal_issue 2
_journal_name_full 'Acta Crystallographica Section C'
_journal_page_first m26
_journal_page_last m28
_journal_paper_doi 10.1107/S0108270109053736
_journal_volume 66
_journal_year 2010
_chemical_formula_iupac '[Pb2 (C14 H4 N2 O8)]'
_chemical_formula_moiety 'C14 H4 N2 O8 Pb2'
_chemical_formula_sum 'C14 H4 N2 O8 Pb2'
_chemical_formula_weight 742.58
_chemical_name_systematic
;
Poly[\m~8~-4,4'-bipyridine-2,2',6,6'-tetracarboxylato-dilead(II)]
;
_space_group_IT_number 15
_symmetry_cell_setting monoclinic
_symmetry_space_group_name_Hall '-C 2yc'
_symmetry_space_group_name_H-M 'C 1 2/c 1'
_atom_sites_solution_hydrogens geom
_atom_sites_solution_primary direct
_atom_sites_solution_secondary difmap
_audit_creation_method SHELXL97
_cell_angle_alpha 90.00
_cell_angle_beta 105.203(2)
_cell_angle_gamma 90.00
_cell_formula_units_Z 4
_cell_length_a 19.696(2)
_cell_length_b 5.3916(8)
_cell_length_c 14.2090(16)
_cell_measurement_reflns_used 2595
_cell_measurement_temperature 298(2)
_cell_measurement_theta_max 28.149
_cell_measurement_theta_min 4.096
_cell_volume 1456.1(3)
_computing_cell_refinement 'SAINT (Bruker, 1998)'
_computing_data_collection 'SMART (Bruker, 1998)'
_computing_data_reduction 'SHELXTL (Sheldrick, 2008)'
_computing_molecular_graphics
;
SHELXTL (Sheldrick, 2008) and DIAMOND (Brandenburg, 2004)
;
_computing_publication_material 'SHELXTL (Sheldrick, 2008)'
_computing_structure_refinement 'SHELXL97 (Sheldrick, 2008)'
_computing_structure_solution 'SHELXS97 (Sheldrick, 2008)'
_diffrn_ambient_temperature 298(2)
_diffrn_measured_fraction_theta_full 0.998
_diffrn_measured_fraction_theta_max 0.998
_diffrn_measurement_device_type 'Bruker SMART CCD area-detector'
_diffrn_measurement_method '\f and \w'
_diffrn_radiation_monochromator graphite
_diffrn_radiation_source 'fine-focus sealed tube'
_diffrn_radiation_type MoK\a
_diffrn_radiation_wavelength 0.71073
_diffrn_reflns_av_R_equivalents 0.0579
_diffrn_reflns_av_sigmaI/netI 0.0418
_diffrn_reflns_limit_h_max 23
_diffrn_reflns_limit_h_min -23
_diffrn_reflns_limit_k_max 4
_diffrn_reflns_limit_k_min -6
_diffrn_reflns_limit_l_max 16
_diffrn_reflns_limit_l_min -16
_diffrn_reflns_number 3640
_diffrn_reflns_theta_full 25.02
_diffrn_reflns_theta_max 25.02
_diffrn_reflns_theta_min 2.14
_exptl_absorpt_coefficient_mu 23.148
_exptl_absorpt_correction_T_max 0.2941
_exptl_absorpt_correction_T_min 0.1030
_exptl_absorpt_correction_type multi-scan
_exptl_absorpt_process_details '(SADABS; Bruker, 1998)'
_exptl_crystal_colour light-yellow
_exptl_crystal_density_diffrn 3.387
_exptl_crystal_density_method 'not measured'
_exptl_crystal_description pyramid
_exptl_crystal_F_000 1320
_exptl_crystal_size_max 0.18
_exptl_crystal_size_mid 0.11
_exptl_crystal_size_min 0.07
_refine_diff_density_max 1.460
_refine_diff_density_min -1.887
_refine_ls_extinction_method none
_refine_ls_goodness_of_fit_ref 1.012
_refine_ls_hydrogen_treatment constr
_refine_ls_matrix_type full
_refine_ls_number_parameters 118
_refine_ls_number_reflns 1285
_refine_ls_number_restraints 0
_refine_ls_restrained_S_all 1.012
_refine_ls_R_factor_all 0.0384
_refine_ls_R_factor_gt 0.0331
_refine_ls_shift/su_max 0.000
_refine_ls_shift/su_mean 0.000
_refine_ls_structure_factor_coef Fsqd
_refine_ls_weighting_details 'calc w = 1/[\s^2^(Fo^2^)+(0.0608P)^2^] where P=(Fo^2^+2Fc^2^)/3'
_refine_ls_weighting_scheme calc
_refine_ls_wR_factor_gt 0.0841
_refine_ls_wR_factor_ref 0.0870
_reflns_number_gt 1116
_reflns_number_total 1285
_reflns_threshold_expression I>2\s(I)
_cod_data_source_file eg3035.cif
_cod_data_source_block I
_cod_original_sg_symbol_H-M 'C 2/c'
_cod_database_code 2017502
_cod_database_fobs_code 2017502

loop_
_symmetry_equiv_pos_as_xyz
'x, y, z'
'-x, y, -z+1/2'
'x+1/2, y+1/2, z'
'-x+1/2, y+1/2, -z+1/2'
'-x, -y, -z'
'x, -y, z-1/2'
'-x+1/2, -y+1/2, -z'
'x+1/2, -y+1/2, z-1/2'

loop_
_atom_site_type_symbol
_atom_site_label
_atom_site_fract_x
_atom_site_fract_y
_atom_site_fract_z
_atom_site_U_iso_or_equiv
_atom_site_adp_type
_atom_site_calc_flag
_atom_site_refinement_flags
_atom_site_occupancy
_atom_site_disorder_assembly
_atom_site_disorder_group
Pb Pb1 0.294943(16) 0.11722(5) 0.14086(2) 0.02183(18) Uani d . 1 . .
N N1 0.3686(3) 0.2881(13) 0.2943(5) 0.0188(14) Uani d . 1 . .
O O1 0.3440(3) 0.5164(12) 0.1216(4) 0.0315(15) Uani d . 1 . .
O O2 0.4088(3) 0.8424(10) 0.1896(5) 0.0257(14) Uani d . 1 . .
O O3 0.2874(3) -0.0997(9) 0.3020(4) 0.0266(15) Uani d . 1 . .
O O4 0.3297(4) -0.1324(10) 0.4622(5) 0.0334(16) Uani d . 1 . .
C C1 0.3863(5) 0.6250(14) 0.1912(6) 0.024(2) Uani d . 1 . .
C C2 0.4069(4) 0.4921(14) 0.2894(6) 0.0170(17) Uani d . 1 . .
C C3 0.4585(5) 0.5794(14) 0.3673(6) 0.0214(18) Uani d . 1 . .
H H3 0.4843 0.7194 0.3604 0.026 Uiso calc R 1 . .
C C4 0.4716(4) 0.4579(16) 0.4557(6) 0.0211(17) Uani d . 1 . .
C C5 0.4286(5) 0.2534(15) 0.4624(6) 0.0208(18) Uani d . 1 . .
H H5 0.4336 0.1725 0.5217 0.025 Uiso calc R 1 . .
C C6 0.3791(4) 0.1746(15) 0.3807(6) 0.0213(18) Uani d . 1 . .
C C7 0.3293(5) -0.0381(16) 0.3837(7) 0.0240(19) Uani d . 1 . .

loop_
_atom_site_aniso_label
_atom_site_aniso_U_11
_atom_site_aniso_U_22
_atom_site_aniso_U_33
_atom_site_aniso_U_12
_atom_site_aniso_U_13
_atom_site_aniso_U_23
Pb1 0.0186(3) 0.0256(2) 0.0190(2) 0.00259(12) 0.00094(16) -0.00006(11)
N1 0.009(4) 0.027(3) 0.017(3) -0.002(3) -0.003(3) 0.001(3)
O1 0.035(4) 0.039(4) 0.013(3) -0.009(3) -0.007(3) 0.000(3)
O2 0.023(4) 0.027(3) 0.028(3) 0.000(2) 0.008(3) 0.006(3)
O3 0.019(4) 0.039(4) 0.018(3) -0.010(2) -0.001(3) 0.001(2)
O4 0.036(4) 0.038(4) 0.023(3) -0.015(3) 0.003(3) 0.005(3)
C1 0.024(5) 0.030(5) 0.017(4) 0.002(3) 0.004(4) 0.002(3)
C2 0.014(4) 0.019(4) 0.018(4) 0.000(3) 0.003(3) 0.003(3)
C3 0.016(5) 0.026(4) 0.022(4) -0.002(3) 0.005(4) -0.002(3)
C4 0.011(4) 0.031(4) 0.020(4) 0.002(4) 0.002(4) 0.000(4)
C5 0.020(5) 0.025(4) 0.015(4) -0.004(3) 0.001(4) 0.004(3)
C6 0.016(5) 0.022(4) 0.026(4) -0.004(3) 0.007(4) -0.008(4)
C7 0.019(5) 0.026(4) 0.029(5) -0.003(4) 0.009(4) 0.004(4)

loop_
_atom_type_symbol
_atom_type_description
_atom_type_scat_dispersion_real
_atom_type_scat_dispersion_imag
_atom_type_scat_source
C C 0.0033 0.0016 'International Tables Vol C Tables 4.2.6.8 and 6.1.1.4'
H H 0.0000 0.0000 'International Tables Vol C Tables 4.2.6.8 and 6.1.1.4'
O O 0.0106 0.0060 'International Tables Vol C Tables 4.2.6.8 and 6.1.1.4'
N N 0.0061 0.0033 'International Tables Vol C Tables 4.2.6.8 and 6.1.1.4'
Pb Pb -3.3944 10.1111 'International Tables Vol C Tables 4.2.6.8 and 6.1.1.4'

loop_
_geom_angle_atom_site_label_1
_geom_angle_atom_site_label_2
_geom_angle_atom_site_label_3
_geom_angle_site_symmetry_1
_geom_angle_site_symmetry_3
_geom_angle
_geom_angle_publ_flag
O1 Pb1 N1 . . 66.7(2) y
O1 Pb1 O3 . 4 78.8(2) y
N1 Pb1 O3 . 4 76.5(2) y
O1 Pb1 O3 . . 128.19(18) y
N1 Pb1 O3 . . 63.0(2) y
O3 Pb1 O3 4 . 78.39(12) y
O1 Pb1 O2 . 1_545 101.2(2) y
N1 Pb1 O2 . 1_545 73.3(2) y
O3 Pb1 O2 4 1_545 146.9(2) y
O3 Pb1 O2 . 1_545 75.94(19) y
O1 Pb1 O4 . 6 70.67(18) y
N1 Pb1 O4 . 6 124.5(2) y
O3 Pb1 O4 4 6 127.40(18) y
O3 Pb1 O4 . 6 153.23(16) y
O2 Pb1 O4 1_545 6 81.98(18) y
O1 Pb1 O4 . 4 80.5(2) y
N1 Pb1 O4 . 4 120.5(2) y
O3 Pb1 O4 4 4 48.36(19) y
O3 Pb1 O4 . 4 115.1(2) y
O2 Pb1 O4 1_545 4 164.78(19) y
O4 Pb1 O4 6 4 84.4(2) y
C6 N1 C2 . . 117.8(7) ?
C6 N1 Pb1 . . 123.8(5) ?
C2 N1 Pb1 . . 117.9(5) ?
C1 O1 Pb1 . . 122.0(5) ?
C1 O2 Pb1 . 1_565 104.5(6) ?
C7 O3 Pb1 . 4_545 100.5(5) ?
C7 O3 Pb1 . . 120.5(5) ?
Pb1 O3 Pb1 4_545 . 138.2(3) ?
C7 O4 Pb1 . 6_556 150.5(6) ?
C7 O4 Pb1 . 4_545 86.0(5) ?
Pb1 O4 Pb1 6_556 4_545 95.6(2) ?
O2 C1 O1 . . 125.7(8) ?
O2 C1 C2 . . 116.4(8) ?
O1 C1 C2 . . 117.6(7) ?
N1 C2 C3 . . 123.0(7) ?
N1 C2 C1 . . 114.4(7) ?
C3 C2 C1 . . 122.6(7) ?
C2 C3 C4 . . 119.5(7) ?
C2 C3 H3 . . 120.2 ?
C4 C3 H3 . . 120.2 ?
C3 C4 C5 . . 117.4(8) ?
C3 C4 C4 . 5_666 122.3(9) ?
C5 C4 C4 . 5_666 120.3(9) ?
C6 C5 C4 . . 119.4(7) ?
C6 C5 H5 . . 120.3 ?
C4 C5 H5 . . 120.3 ?
N1 C6 C5 . . 122.6(7) ?
N1 C6 C7 . . 115.2(7) ?
C5 C6 C7 . . 122.1(8) ?
O4 C7 O3 . . 124.5(8) ?
O4 C7 C6 . . 119.3(8) ?
O3 C7 C6 . . 116.1(7) ?

loop_
_geom_bond_atom_site_label_1
_geom_bond_atom_site_label_2
_geom_bond_site_symmetry_2
_geom_bond_distance
_geom_bond_publ_flag
Pb1 O1 . 2.404(6) y
Pb1 N1 . 2.459(7) y
Pb1 O3 4 2.512(6) y
Pb1 O3 . 2.610(6) y
Pb1 O2 1_545 2.625(6) y
Pb1 O4 6 2.798(7) y
Pb1 O4 4 2.847(7) y
N1 C6 . 1.338(11) ?
N1 C2 . 1.346(10) ?
O1 C1 . 1.258(11) ?
O2 C1 . 1.256(9) ?
O2 Pb1 1_565 2.625(6) ?
O3 C7 . 1.279(11) ?
O3 Pb1 4_545 2.512(6) ?
O4 C7 . 1.225(10) ?
O4 Pb1 6_556 2.798(7) ?
O4 Pb1 4_545 2.847(7) ?
C1 C2 . 1.526(11) ?
C2 C3 . 1.374(12) ?
C3 C4 . 1.380(12) ?
C3 H3 . 0.9300 ?
C4 C5 . 1.409(12) ?
C4 C4 5_666 1.517(16) ?
C5 C6 . 1.372(12) ?
C5 H5 . 0.9300 ?
C6 C7 . 1.517(11) ?

loop_
_geom_torsion_atom_site_label_1
_geom_torsion_atom_site_label_2
_geom_torsion_atom_site_label_3
_geom_torsion_atom_site_label_4
_geom_torsion_site_symmetry_1
_geom_torsion_site_symmetry_2
_geom_torsion_site_symmetry_3
_geom_torsion_site_symmetry_4
_geom_torsion
_geom_torsion_publ_flag
O1 Pb1 N1 C6 . . . . 178.4(7) ?
O3 Pb1 N1 C6 4 . . . 94.9(6) ?
O3 Pb1 N1 C6 . . . . 11.2(6) ?
O2 Pb1 N1 C6 1_545 . . . -71.2(6) ?
O4 Pb1 N1 C6 6 . . . -138.7(6) ?
O4 Pb1 N1 C6 4 . . . 115.9(6) ?
O1 Pb1 N1 C2 . . . . -9.7(5) ?
O3 Pb1 N1 C2 4 . . . -93.2(6) ?
O3 Pb1 N1 C2 . . . . -176.9(6) ?
O2 Pb1 N1 C2 1_545 . . . 100.7(6) ?
O4 Pb1 N1 C2 6 . . . 33.2(7) ?
O4 Pb1 N1 C2 4 . . . -72.2(6) ?
N1 Pb1 O1 C1 . . . . 4.3(7) ?
O3 Pb1 O1 C1 4 . . . 84.2(7) ?
O3 Pb1 O1 C1 . . . . 18.9(8) ?
O2 Pb1 O1 C1 1_545 . . . -62.0(7) ?
O4 Pb1 O1 C1 6 . . . -139.2(7) ?
O4 Pb1 O1 C1 4 . . . 133.4(7) ?
O1 Pb1 O3 C7 . . . . -22.4(7) ?
N1 Pb1 O3 C7 . . . . -7.3(6) ?
O3 Pb1 O3 C7 4 . . . -87.9(6) ?
O2 Pb1 O3 C7 1_545 . . . 70.9(6) ?
O4 Pb1 O3 C7 6 . . . 106.3(7) ?
O4 Pb1 O3 C7 4 . . . -120.2(6) ?
O1 Pb1 O3 Pb1 . . . 4_545 145.7(3) ?
N1 Pb1 O3 Pb1 . . . 4_545 160.8(4) ?
O3 Pb1 O3 Pb1 4 . . 4_545 80.2(5) ?
O2 Pb1 O3 Pb1 1_545 . . 4_545 -121.0(4) ?
O4 Pb1 O3 Pb1 6 . . 4_545 -85.6(6) ?
O4 Pb1 O3 Pb1 4 . . 4_545 47.9(4) ?
Pb1 O2 C1 O1 1_565 . . . 56.4(10) ?
Pb1 O2 C1 C2 1_565 . . . -117.3(7) ?
Pb1 O1 C1 O2 . . . . -172.7(7) ?
Pb1 O1 C1 C2 . . . . 1.0(11) ?
C6 N1 C2 C3 . . . . 3.7(12) ?
Pb1 N1 C2 C3 . . . . -168.7(6) ?
C6 N1 C2 C1 . . . . -174.0(7) ?
Pb1 N1 C2 C1 . . . . 13.6(9) ?
O2 C1 C2 N1 . . . . 164.4(8) ?
O1 C1 C2 N1 . . . . -9.9(11) ?
O2 C1 C2 C3 . . . . -13.3(12) ?
O1 C1 C2 C3 . . . . 172.4(8) ?
N1 C2 C3 C4 . . . . -1.2(13) ?
C1 C2 C3 C4 . . . . 176.3(7) ?
C2 C3 C4 C5 . . . . -2.6(12) ?
C2 C3 C4 C4 . . . 5_666 179.2(9) ?
C3 C4 C5 C6 . . . . 4.0(12) ?
C4 C4 C5 C6 5_666 . . . -177.8(9) ?
C2 N1 C6 C5 . . . . -2.2(12) ?
Pb1 N1 C6 C5 . . . . 169.7(6) ?
C2 N1 C6 C7 . . . . 174.1(7) ?
Pb1 N1 C6 C7 . . . . -14.0(10) ?
C4 C5 C6 N1 . . . . -1.6(13) ?
C4 C5 C6 C7 . . . . -177.7(8) ?
Pb1 O4 C7 O3 6_556 . . . -102.0(13) ?
Pb1 O4 C7 O3 4_545 . . . -7.7(9) ?
Pb1 O4 C7 C6 6_556 . . . 75.2(14) ?
Pb1 O4 C7 C6 4_545 . . . 169.5(7) ?
Pb1 O3 C7 O4 4_545 . . . 8.8(10) ?
Pb1 O3 C7 O4 . . . . -179.2(7) ?
Pb1 O3 C7 C6 4_545 . . . -168.4(6) ?
Pb1 O3 C7 C6 . . . . 3.6(10) ?
N1 C6 C7 O4 . . . . -171.2(8) ?
C5 C6 C7 O4 . . . . 5.1(13) ?
N1 C6 C7 O3 . . . . 6.1(11) ?
C5 C6 C7 O3 . . . . -177.5(8) ?
